data_8101679
loop_
_publ_author_name
'K. Peters'
'E.-M. Peters'
'F. Rebien'
'T. Linker'

_publ_section_title
;
Crystal structure of methyl (1R,2S,3R,4S)-1-phenyl-3,4-epoxi-1,2,3,
4-tetrahydronaphthalene-2-carboxylate, C~18~H~16~O~3~
;
_journal_issue 1
_journal_name_full 'Zeitschrift f\"ur Kristallographie - New Crystal Structures'
_journal_page_first 17
_journal_page_last 18
_journal_volume 220
_journal_year 2005
_chemical_formula_sum 'C18 H16 O3'
_chemical_formula_weight 280.31
_chemical_name_systematic
; 
methyl 
(1R,2S,3R,4S)-1-phenyl-3,4-epoxi-1,2,3,4-tetrahydronaphthalene-2-carboxylate
;
_space_group_IT_number 14
_symmetry_cell_setting monoclinic
_symmetry_space_group_name_Hall '-P 2ybc'
_symmetry_space_group_name_H-M 'P 1 21/c 1'
_atom_sites_solution_hydrogens geom
_atom_sites_solution_primary direct
_atom_sites_solution_secondary difmap
_audit_creation_method SHELXL-97
_cell_angle_alpha 90.00
_cell_angle_beta 93.50(1)
_cell_angle_gamma 90.00
_cell_formula_units_Z 4
_cell_length_a 14.954(3)
_cell_length_b 8.088(2)
_cell_length_c 11.973(2)
_cell_measurement_reflns_used 61
_cell_measurement_temperature 293(2)
_cell_measurement_theta_max 15
_cell_measurement_theta_min 9.5
_cell_volume 1445.4(5)
_computing_cell_refinement 'Bruker XSCANS'
_computing_data_collection 'Bruker XSCANS'
_computing_data_reduction 'Bruker XDISK'
_computing_molecular_graphics 'Bruker XP'
_computing_publication_material 'SHELXL-97 (Sheldrick, 1997)'
_computing_structure_refinement 'SHELXL-97 (Sheldrick, 1997)'
_computing_structure_solution 'SHELXS-97 (Sheldrick, 1990)'
_diffrn_ambient_temperature 293(2)
_diffrn_measured_fraction_theta_full 0.906
_diffrn_measured_fraction_theta_max 0.906
_diffrn_measurement_device_type 'Bruker AXS P4'
_diffrn_measurement_method 'omega scans'
_diffrn_radiation_monochromator graphite
_diffrn_radiation_source 'fine-focus sealed tube'
_diffrn_radiation_type MoK\a
_diffrn_radiation_wavelength 0.71073
_diffrn_reflns_av_R_equivalents 0.0330
_diffrn_reflns_av_sigmaI/netI 0.0432
_diffrn_reflns_limit_h_max 19
_diffrn_reflns_limit_h_min -19
_diffrn_reflns_limit_k_max 0
_diffrn_reflns_limit_k_min -10
_diffrn_reflns_limit_l_max 0
_diffrn_reflns_limit_l_min -15
_diffrn_reflns_number 3142
_diffrn_reflns_theta_full 27.50
_diffrn_reflns_theta_max 27.50
_diffrn_reflns_theta_min 2.86
_diffrn_standards_interval_count 97
_diffrn_standards_number 3
_exptl_absorpt_coefficient_mu 0.087
_exptl_absorpt_correction_type empirical
_exptl_crystal_colour colorless
_exptl_crystal_density_diffrn 1.288
_exptl_crystal_density_method 'not measured'
_exptl_crystal_description lath
_exptl_crystal_F_000 592
_exptl_crystal_size_max 1.8
_exptl_crystal_size_mid 0.45
_exptl_crystal_size_min 0.25
_refine_diff_density_max 0.503
_refine_diff_density_min -0.208
_refine_diff_density_rms 0.042
_refine_ls_extinction_method none
_refine_ls_goodness_of_fit_ref 1.018
_refine_ls_hydrogen_treatment mixed
_refine_ls_matrix_type full
_refine_ls_number_parameters 191
_refine_ls_number_reflns 3014
_refine_ls_number_restraints 0
_refine_ls_restrained_S_all 1.018
_refine_ls_R_factor_all 0.1113
_refine_ls_R_factor_gt 0.0834
_refine_ls_shift/su_max 0.000
_refine_ls_shift/su_mean 0.000
_refine_ls_structure_factor_coef Fsqd
_refine_ls_weighting_details 'calc w=1/[\s^2^(Fo^2^)+(0.1176P)^2^+0.8170P] where P=(Fo^2^+2Fc^2^)/3'
_refine_ls_weighting_scheme calc
_refine_ls_wR_factor_gt 0.2238
_refine_ls_wR_factor_ref 0.2487
_reflns_number_gt 2204
_reflns_number_total 3014
_reflns_threshold_expression >2sigma(I)
_cod_data_source_file 1267-1405.cff
_cod_data_source_block lin11
_cod_original_sg_symbol_H-M P2~1~/c
_cod_database_code 8101679

loop_
_symmetry_equiv_pos_as_xyz
'x, y, z'
'-x, y+1/2, -z+1/2'
'-x, -y, -z'
'x, -y-1/2, z-1/2'

loop_
_atom_site_label
_atom_site_type_symbol
_atom_site_fract_x
_atom_site_fract_y
_atom_site_fract_z
_atom_site_U_iso_or_equiv
_atom_site_adp_type
_atom_site_occupancy
_atom_site_symmetry_multiplicity
_atom_site_Wyckoff_symbol
_atom_site_calc_flag
_atom_site_refinement_flags
_atom_site_disorder_assembly
_atom_site_disorder_group
O1 O 0.27936(15) -0.2228(2) 0.47708(18) 0.0618(6) Uani 1 4 e d . . .
C1 C 0.23150(16) -0.0794(3) 0.68959(18) 0.0434(6) Uani 1 4 e d . . .
H1 H 0.2310 -0.0419 0.7674 0.080 Uiso 1 4 e calc R . .
C2 C 0.31409(17) -0.1909(3) 0.6847(2) 0.0497(6) Uani 1 4 e d . . .
H2 H 0.2982 -0.3007 0.7119 0.080 Uiso 1 4 e calc R . .
C3 C 0.34577(19) -0.2108(3) 0.5683(3) 0.0589(7) Uani 1 4 e d . . .
H3 H 0.3998 -0.2778 0.5618 0.080 Uiso 1 4 e calc R . .
C4 C 0.3329(2) -0.0745(3) 0.4879(2) 0.0550(7) Uani 1 4 e d . . .
H4 H 0.3792 -0.0605 0.4342 0.080 Uiso 1 4 e calc R . .
C5 C 0.28725(17) 0.0770(3) 0.52275(19) 0.0453(6) Uani 1 4 e d . . .
C6 C 0.2950(2) 0.2216(3) 0.4626(2) 0.0558(7) Uani 1 4 e d . . .
H6 H 0.3270 0.2224 0.3984 0.080 Uiso 1 4 e calc R . .
C7 C 0.2555(2) 0.3645(3) 0.4979(3) 0.0610(8) Uani 1 4 e d . . .
H7 H 0.2606 0.4617 0.4573 0.080 Uiso 1 4 e calc R . .
C8 C 0.2085(2) 0.3639(3) 0.5927(3) 0.0590(7) Uani 1 4 e d . . .
H8 H 0.1819 0.4609 0.6159 0.080 Uiso 1 4 e calc R . .
C9 C 0.20022(18) 0.2197(3) 0.6544(2) 0.0500(6) Uani 1 4 e d . . .
H9 H 0.1681 0.2205 0.7185 0.080 Uiso 1 4 e calc R . .
C10 C 0.23975(15) 0.0750(3) 0.62036(19) 0.0413(5) Uani 1 4 e d . . .
C11 C 0.14482(16) -0.1749(3) 0.66695(18) 0.0419(5) Uani 1 4 e d . . .
C12 C 0.09244(18) -0.1630(3) 0.5679(2) 0.0495(6) Uani 1 4 e d . . .
H12 H 0.1095 -0.0921 0.5119 0.080 Uiso 1 4 e calc R . .
C13 C 0.01477(19) -0.2560(4) 0.5515(2) 0.0589(7) Uani 1 4 e d . . .
H13 H -0.0198 -0.2473 0.4845 0.080 Uiso 1 4 e calc R . .
C14 C -0.0114(2) -0.3613(4) 0.6340(3) 0.0606(7) Uani 1 4 e d . . .
H14 H -0.0629 -0.4248 0.6225 0.080 Uiso 1 4 e calc R . .
C15 C 0.0394(2) -0.3717(4) 0.7336(3) 0.0632(8) Uani 1 4 e d . . .
H15 H 0.0219 -0.4415 0.7900 0.080 Uiso 1 4 e calc R . .
C16 C 0.11590(19) -0.2788(3) 0.7497(2) 0.0546(7) Uani 1 4 e d . . .
H16 H 0.1492 -0.2857 0.8177 0.080 Uiso 1 4 e calc R . .
C17 C 0.39033(18) -0.1246(3) 0.7616(2) 0.0534(6) Uani 1 4 e d . . .
O17 O 0.39070(16) 0.0026(3) 0.8117(2) 0.0760(7) Uani 1 4 e d . . .
O18 O 0.45837(16) -0.2261(3) 0.7683(3) 0.0876(9) Uani 1 4 e d . . .
C18 C 0.5369(2) -0.1717(6) 0.8332(4) 0.0953(13) Uani 1 4 e d . . .
H18A H 0.5819 -0.2563 0.8335 0.080 Uiso 1 4 e calc R . .
H18B H 0.5217 -0.1498 0.9086 0.080 Uiso 1 4 e calc R . .
H18C H 0.5594 -0.0726 0.8009 0.080 Uiso 1 4 e calc R . .

loop_
_atom_site_aniso_label
_atom_site_aniso_U_11
_atom_site_aniso_U_22
_atom_site_aniso_U_33
_atom_site_aniso_U_23
_atom_site_aniso_U_13
_atom_site_aniso_U_12
O1 0.0699(13) 0.0481(10) 0.0669(12) -0.0161(8) 0.0004(10) 0.0014(9)
C1 0.0487(13) 0.0431(12) 0.0375(11) 0.0002(9) -0.0046(9) -0.0029(9)
C2 0.0481(13) 0.0382(11) 0.0614(14) 0.0049(10) -0.0088(11) 0.0000(9)
C3 0.0493(14) 0.0448(13) 0.0821(19) -0.0080(12) 0.0010(13) 0.0085(11)
C4 0.0558(15) 0.0529(14) 0.0573(15) -0.0082(11) 0.0111(12) 0.0011(11)
C5 0.0505(13) 0.0422(12) 0.0427(12) -0.0025(9) -0.0019(9) -0.0028(9)
C6 0.0670(18) 0.0535(15) 0.0465(13) 0.0048(11) 0.0000(12) -0.0086(12)
C7 0.0741(19) 0.0423(13) 0.0645(17) 0.0108(12) -0.0133(14) -0.0080(12)
C8 0.0636(16) 0.0381(12) 0.0738(18) -0.0062(12) -0.0076(14) 0.0040(11)
C9 0.0505(14) 0.0440(12) 0.0551(14) -0.0073(10) -0.0012(11) 0.0001(10)
C10 0.0424(11) 0.0383(11) 0.0423(11) -0.0014(9) -0.0044(9) -0.0023(8)
C11 0.0466(12) 0.0405(11) 0.0388(11) -0.0029(8) 0.0037(9) -0.0016(9)
C12 0.0535(14) 0.0514(13) 0.0431(12) 0.0002(10) -0.0006(10) -0.0058(11)
C13 0.0530(15) 0.0680(16) 0.0548(15) -0.0073(12) -0.0046(12) -0.0090(12)
C14 0.0498(14) 0.0646(16) 0.0681(17) -0.0080(13) 0.0094(12) -0.0138(12)
C15 0.0648(18) 0.0670(17) 0.0594(16) 0.0055(13) 0.0173(13) -0.0134(14)
C16 0.0594(16) 0.0637(16) 0.0406(12) 0.0043(11) 0.0026(10) -0.0071(12)
C17 0.0463(13) 0.0454(13) 0.0679(16) 0.0047(12) 0.0000(11) 0.0002(10)
O17 0.0559(12) 0.0744(15) 0.0959(17) -0.0243(12) -0.0099(11) 0.0053(10)
O18 0.0574(14) 0.0712(14) 0.130(2) -0.0162(14) -0.0308(14) 0.0166(11)
C18 0.0533(19) 0.098(3) 0.130(3) -0.013(2) -0.032(2) 0.0146(18)

loop_
_atom_type_symbol
_atom_type_description
_atom_type_scat_dispersion_real
_atom_type_scat_dispersion_imag
_atom_type_scat_source
C C 0.0033 0.0016 'International Tables Vol C Tables 4.2.6.8 and 6.1.1.4'
H H 0.0000 0.0000 'International Tables Vol C Tables 4.2.6.8 and 6.1.1.4'
O O 0.0106 0.0060 'International Tables Vol C Tables 4.2.6.8 and 6.1.1.4'

loop_
_geom_angle_atom_site_label_1
_geom_angle_atom_site_label_2
_geom_angle_atom_site_label_3
_geom_angle
_geom_angle_site_symmetry_1
_geom_angle_site_symmetry_3
_geom_angle_publ_flag
C3 O1 C4 61.36(18) . . ?
C10 C1 C11 114.87(19) . . ?
C10 C1 C2 111.9(2) . . ?
C11 C1 C2 112.00(19) . . ?
C10 C1 H1 105.7 . . ?
C11 C1 H1 105.7 . . ?
C2 C1 H1 105.7 . . ?
C3 C2 C17 109.4(2) . . ?
C3 C2 C1 113.4(2) . . ?
C17 C2 C1 110.2(2) . . ?
C3 C2 H2 107.9 . . ?
C17 C2 H2 107.9 . . ?
C1 C2 H2 107.9 . . ?
O1 C3 C4 59.67(18) . . ?
O1 C3 C2 118.0(2) . . ?
C4 C3 C2 119.3(2) . . ?
O1 C3 H3 116.0 . . ?
C4 C3 H3 116.0 . . ?
C2 C3 H3 116.0 . . ?
O1 C4 C3 58.96(17) . . ?
O1 C4 C5 116.8(2) . . ?
C3 C4 C5 118.8(2) . . ?
O1 C4 H4 116.6 . . ?
C3 C4 H4 116.6 . . ?
C5 C4 H4 116.6 . . ?
C6 C5 C10 120.4(2) . . ?
C6 C5 C4 120.0(2) . . ?
C10 C5 C4 119.5(2) . . ?
C7 C6 C5 120.0(3) . . ?
C7 C6 H6 120.0 . . ?
C5 C6 H6 120.0 . . ?
C8 C7 C6 120.2(2) . . ?
C8 C7 H7 119.9 . . ?
C6 C7 H7 119.9 . . ?
C7 C8 C9 120.7(2) . . ?
C7 C8 H8 119.7 . . ?
C9 C8 H8 119.7 . . ?
C10 C9 C8 120.0(3) . . ?
C10 C9 H9 120.0 . . ?
C8 C9 H9 120.0 . . ?
C9 C10 C5 118.8(2) . . ?
C9 C10 C1 119.2(2) . . ?
C5 C10 C1 122.0(2) . . ?
C12 C11 C16 118.0(2) . . ?
C12 C11 C1 123.3(2) . . ?
C16 C11 C1 118.7(2) . . ?
C11 C12 C13 120.6(2) . . ?
C11 C12 H12 119.7 . . ?
C13 C12 H12 119.7 . . ?
C14 C13 C12 120.3(3) . . ?
C14 C13 H13 119.9 . . ?
C12 C13 H13 119.9 . . ?
C15 C14 C13 119.6(3) . . ?
C15 C14 H14 120.2 . . ?
C13 C14 H14 120.2 . . ?
C16 C15 C14 119.9(3) . . ?
C16 C15 H15 120.0 . . ?
C14 C15 H15 120.0 . . ?
C15 C16 C11 121.7(3) . . ?
C15 C16 H16 119.2 . . ?
C11 C16 H16 119.2 . . ?
O17 C17 O18 122.2(3) . . ?
O17 C17 C2 126.2(2) . . ?
O18 C17 C2 111.6(2) . . ?
C17 O18 C18 116.6(3) . . ?
O18 C18 H18A 109.5 . . ?
O18 C18 H18B 109.5 . . ?
H18A C18 H18B 109.5 . . ?
O18 C18 H18C 109.5 . . ?
H18A C18 H18C 109.5 . . ?
H18B C18 H18C 109.5 . . ?

loop_
_geom_bond_atom_site_label_1
_geom_bond_atom_site_label_2
_geom_bond_distance
_geom_bond_site_symmetry_2
_geom_bond_publ_flag
O1 C3 1.434(4) . ?
O1 C4 1.444(3) . ?
C1 C10 1.508(3) . ?
C1 C11 1.519(3) . ?
C1 C2 1.533(3) . ?
C1 H1 0.9800 . ?
C2 C3 1.508(4) . ?
C2 C17 1.519(4) . ?
C2 H2 0.9800 . ?
C3 C4 1.468(4) . ?
C3 H3 0.9800 . ?
C4 C5 1.475(4) . ?
C4 H4 0.9800 . ?
C5 C6 1.382(4) . ?
C5 C10 1.404(3) . ?
C6 C7 1.376(4) . ?
C6 H6 0.9300 . ?
C7 C8 1.370(4) . ?
C7 H7 0.9300 . ?
C8 C9 1.390(4) . ?
C8 H8 0.9300 . ?
C9 C10 1.384(3) . ?
C9 H9 0.9300 . ?
C11 C12 1.384(3) . ?
C11 C16 1.388(4) . ?
C12 C13 1.388(4) . ?
C12 H12 0.9300 . ?
C13 C14 1.379(4) . ?
C13 H13 0.9300 . ?
C14 C15 1.377(5) . ?
C14 H14 0.9300 . ?
C15 C16 1.372(4) . ?
C15 H15 0.9300 . ?
C16 H16 0.9300 . ?
C17 O17 1.191(3) . ?
C17 O18 1.306(3) . ?
O18 C18 1.437(4) . ?
C18 H18A 0.9600 . ?
C18 H18B 0.9600 . ?
C18 H18C 0.9600 . ?

loop_
_geom_torsion_atom_site_label_1
_geom_torsion_atom_site_label_2
_geom_torsion_atom_site_label_3
_geom_torsion_atom_site_label_4
_geom_torsion
_geom_torsion_site_symmetry_1
_geom_torsion_site_symmetry_2
_geom_torsion_site_symmetry_3
_geom_torsion_site_symmetry_4
_geom_torsion_publ_flag
C10 C1 C2 C3 -44.4(3) . . . . ?
C11 C1 C2 C3 86.3(2) . . . . ?
C10 C1 C2 C17 78.6(3) . . . . ?
C11 C1 C2 C17 -150.7(2) . . . . ?
C4 O1 C3 C2 109.4(3) . . . . ?
C17 C2 C3 O1 -161.4(2) . . . . ?
C1 C2 C3 O1 -37.9(3) . . . . ?
C17 C2 C3 C4 -92.3(3) . . . . ?
C1 C2 C3 C4 31.2(3) . . . . ?
C3 O1 C4 C5 -109.1(3) . . . . ?
C2 C3 C4 O1 -107.1(3) . . . . ?
O1 C3 C4 C5 105.7(3) . . . . ?
C2 C3 C4 C5 -1.5(4) . . . . ?
O1 C4 C5 C6 -129.8(3) . . . . ?
C3 C4 C5 C6 162.6(2) . . . . ?
O1 C4 C5 C10 53.4(3) . . . . ?
C3 C4 C5 C10 -14.2(4) . . . . ?
C10 C5 C6 C7 -0.5(4) . . . . ?
C4 C5 C6 C7 -177.3(3) . . . . ?
C5 C6 C7 C8 0.1(4) . . . . ?
C6 C7 C8 C9 0.1(4) . . . . ?
C7 C8 C9 C10 0.1(4) . . . . ?
C8 C9 C10 C5 -0.4(4) . . . . ?
C8 C9 C10 C1 178.9(2) . . . . ?
C6 C5 C10 C9 0.7(4) . . . . ?
C4 C5 C10 C9 177.5(2) . . . . ?
C6 C5 C10 C1 -178.6(2) . . . . ?
C4 C5 C10 C1 -1.8(3) . . . . ?
C11 C1 C10 C9 82.9(3) . . . . ?
C2 C1 C10 C9 -147.9(2) . . . . ?
C11 C1 C10 C5 -97.8(3) . . . . ?
C2 C1 C10 C5 31.4(3) . . . . ?
C10 C1 C11 C12 22.8(3) . . . . ?
C2 C1 C11 C12 -106.3(3) . . . . ?
C10 C1 C11 C16 -156.7(2) . . . . ?
C2 C1 C11 C16 74.2(3) . . . . ?
C16 C11 C12 C13 -1.7(4) . . . . ?
C1 C11 C12 C13 178.8(2) . . . . ?
C11 C12 C13 C14 0.2(4) . . . . ?
C12 C13 C14 C15 1.0(5) . . . . ?
C13 C14 C15 C16 -0.6(5) . . . . ?
C14 C15 C16 C11 -0.9(5) . . . . ?
C12 C11 C16 C15 2.1(4) . . . . ?
C1 C11 C16 C15 -178.4(2) . . . . ?
C3 C2 C17 O17 119.1(3) . . . . ?
C1 C2 C17 O17 -6.2(4) . . . . ?
C3 C2 C17 O18 -61.4(3) . . . . ?
C1 C2 C17 O18 173.3(2) . . . . ?
O17 C17 O18 C18 -4.3(5) . . . . ?
C2 C17 O18 C18 176.2(3) . . . . ?
